data_2011535
loop_
_publ_author_name
'Batsanov, Andrei S.'
'Howard, Judith A. K.'
'O'Hagan, David'
'Tavasli, Mustafa'

_publ_section_title
;
 3\a-Tosyloxymethyltropane(<i>N</i>^8^--<i>B</i>)borane
;
_journal_issue 11
_journal_name_full 'Acta Crystallographica Section C'
_journal_page_first e512
_journal_page_last e513
_journal_paper_doi 10.1107/S0108270100013019
_journal_volume 56
_journal_year 2000
_chemical_formula_sum 'C16 H26 B N O3 S'
_chemical_formula_weight 323.25
_chemical_melting_point 388.3(14)
_chemical_name_systematic
;
3\a-Tosyloxymethyltropane(N^8^---B)--borane
;
_space_group_IT_number 33
_symmetry_cell_setting orthorhombic
_symmetry_space_group_name_Hall 'P 2c -2n'
_symmetry_space_group_name_H-M 'P n a 21'
_audit_creation_method SHELXL
_cell_angle_alpha 90.00
_cell_angle_beta 90.00
_cell_angle_gamma 90.00
_cell_formula_units_Z 4
_cell_length_a 21.443(2)
_cell_length_b 7.9590(10)
_cell_length_c 10.224(2)
_cell_measurement_reflns_used 25
_cell_measurement_temperature 293(2)
_cell_measurement_theta_max 25.2
_cell_measurement_theta_min 20.5
_cell_volume 1744.9(4)
_computing_cell_refinement 'MSC/AFC Diffractometer Control Software'
_computing_data_collection
;
MSC/AFC Diffractometer Control Software (Molecular Structure Corporation,
1991)
;
_computing_data_reduction 'TEXSAN (Molecular Structure Corporation, 1989)'
_computing_publication_material SHELXTL
_computing_structure_refinement SHELXTL
_computing_structure_solution 'SHELXTL (Bruker, 1997)'
_diffrn_ambient_temperature 293(2)
_diffrn_measurement_device 'Rigaku AFC-6S four-circle'
_diffrn_measurement_method 2\q/\w
_diffrn_radiation_monochromator graphite
_diffrn_radiation_source 'fine-focus sealed tube'
_diffrn_radiation_type CuK\a
_diffrn_radiation_wavelength 1.54178
_diffrn_reflns_av_R_equivalents .020
_diffrn_reflns_av_sigmaI/netI .0466
_diffrn_reflns_limit_h_max 26
_diffrn_reflns_limit_h_min -16
_diffrn_reflns_limit_k_max 9
_diffrn_reflns_limit_k_min -6
_diffrn_reflns_limit_l_max 12
_diffrn_reflns_limit_l_min -8
_diffrn_reflns_number 2243
_diffrn_reflns_theta_max 75
_diffrn_reflns_theta_min 4.12
_diffrn_standards_decay_% .8
_diffrn_standards_interval_count 147
_diffrn_standards_number 3
_exptl_absorpt_coefficient_mu 1.731
_exptl_absorpt_correction_T_max .837
_exptl_absorpt_correction_T_min .726
_exptl_absorpt_correction_type analytical
_exptl_absorpt_process_details '(de Meulenaer & Tompa, 1965)'
_exptl_crystal_colour colourless
_exptl_crystal_density_diffrn 1.230
_exptl_crystal_density_method 'not measured'
_exptl_crystal_description prism
_exptl_crystal_F_000 696
_exptl_crystal_size_max .28
_exptl_crystal_size_mid .22
_exptl_crystal_size_min .11
_refine_diff_density_max .206
_refine_diff_density_min -.168
_refine_ls_abs_structure_details 'Flack (1983)'
_refine_ls_abs_structure_Flack .35(3)
_refine_ls_extinction_coef .00081(14)
_refine_ls_extinction_method SHELXL
_refine_ls_goodness_of_fit_all 1.045
_refine_ls_goodness_of_fit_ref 1.091
_refine_ls_hydrogen_treatment constr
_refine_ls_matrix_type full
_refine_ls_number_parameters 208
_refine_ls_number_reflns 2157
_refine_ls_number_restraints 1
_refine_ls_restrained_S_all 1.044
_refine_ls_restrained_S_obs 1.091
_refine_ls_R_factor_all .066
_refine_ls_R_factor_gt .043
_refine_ls_shift/su_max -.001
_refine_ls_shift/su_mean .000
_refine_ls_structure_factor_coef Fsqd
_refine_ls_weighting_details 'w = 1/[\s^2^(Fo^2^)+(0.0473P)^2^+0.4507P] where P = (Fo^2^+2Fc^2^)/3'
_refine_ls_weighting_scheme calc
_refine_ls_wR_factor_all .115
_refine_ls_wR_factor_ref .103
_reflns_number_gt 1613
_reflns_number_total 2157
_reflns_threshold_expression I>2\s(I)
_cod_data_source_file qa0392.cif
_cod_data_source_block I
_cod_depositor_comments
;
The following automatic conversions were performed:
'_symmetry_cell_setting' value 'Orthorhombic' changed to 'orthorhombic'
according to '/home/saulius/struct/CIF-dictionaries/cif_core.dic'
dictionary named 'cif_core.dic' version 2.4.1 from 2010-06-29.

Automatic conversion script
Id: cif_fix_enum 1527 2010-12-29 10:47:43Z saulius 

The following automatic conversions were performed:

'_chemical_melting_point' value '113.8--116.5 \% C' was changed to
'388.3(14)' - it was converted from degrees Celsius(C) to Kelvins(K),
the average value was taken and precision was estimated.

Automatic conversion script
Id: cif_fix_values 1646 2011-03-28 12:23:43Z adriana 

The following automatic conversions were performed:

'_chemical_melting_point' value '113.8--116.5 \% C' was changed to
'388.3(14)' - it was converted from degrees Celsius(C) to Kelvins(K),
the average value was taken and precision was
estimated.

'_symmetry_cell_setting' value 'Orthorhombic' changed to
'orthorhombic' according to
/home/saulius/struct/CIF-dictionaries/cif_core.dic dictionary named
'cif_core.dic' version 2.4.1 from 2010-06-29.

Automatic conversion script
Id: cif_fix_values 1715 2011-07-08 13:25:40Z adriana 
;
_cod_database_code 2011535
_cod_database_fobs_code 2011535

loop_
_symmetry_equiv_pos_as_xyz
'x, y, z'
'-x, -y, z+1/2'
'x+1/2, -y+1/2, z'
'-x+1/2, y+1/2, z+1/2'

loop_
_atom_site_aniso_label
_atom_site_aniso_U_11
_atom_site_aniso_U_22
_atom_site_aniso_U_33
_atom_site_aniso_U_12
_atom_site_aniso_U_13
_atom_site_aniso_U_23
S .0494(6) .0530(6) .0534(7) .0071(6) -.0019(7) -.0057(8)
O1 .047(2) .063(2) .054(2) .004(2) -.003(2) -.013(2)
O2 .062(2) .071(2) .063(2) .007(2) .004(2) -.022(2)
O3 .067(2) .055(2) .072(3) .006(2) .001(2) .014(2)
N .050(2) .050(2) .047(3) .003(2) -.001(2) .002(2)
C1 .048(3) .058(3) .041(3) -.005(2) .002(2) .005(3)
C2 .043(2) .053(3) .067(3) -.007(2) -.002(3) .003(3)
C3 .046(2) .056(3) .048(4) -.003(2) -.002(2) -.004(3)
C4 .056(3) .069(3) .041(3) .003(3) .010(3) .000(3)
C5 .062(3) .052(3) .050(4) -.006(2) .011(3) .007(3)
C6 .054(3) .058(3) .073(4) -.007(3) -.004(3) -.012(3)
C7 .061(3) .078(4) .040(3) -.001(3) -.001(3) -.001(3)
C8 .064(3) .095(5) .068(4) .020(3) -.015(3) -.001(4)
C9 .049(3) .058(3) .061(4) .007(2) .008(3) .005(3)
C10 .055(3) .057(4) .136(6) -.003(3) .004(4) -.023(4)
C11 .043(2) .051(3) .048(4) .004(2) -.004(2) -.004(3)
C12 .059(3) .067(4) .050(3) .006(3) .001(3) -.007(3)
C13 .068(4) .064(4) .060(4) .008(3) -.017(3) -.016(3)
C14 .036(3) .064(4) .084(4) .003(3) .000(3) -.016(4)
C15 .060(3) .060(3) .064(4) -.003(3) .005(3) .008(3)
C16 .057(3) .068(4) .049(3) .000(3) -.002(3) -.002(3)
B .084(4) .059(4) .083(5) .019(4) .009(5) .000(4)

loop_
_atom_site_label
_atom_site_fract_x
_atom_site_fract_y
_atom_site_fract_z
_atom_site_U_iso_or_equiv
_atom_site_thermal_displace_type
_atom_site_calc_flag
_atom_site_refinement_flags
_atom_site_occupancy
_atom_site_disorder_group
_atom_site_type_symbol
S .62305(5) .40959(14) .49106(13) .0519(3) Uani d . 1 . S
O1 .55683(14) .4624(4) .4392(3) .0549(9) Uani d . 1 . O
O2 .6527(2) .3351(4) .3808(4) .0656(10) Uani d . 1 . O
O3 .6162(2) .3152(5) .6094(4) .0647(10) Uani d . 1 . O
N .3988(2) .9398(4) .5051(4) .0487(10) Uani d . 1 . N
C1 .3977(2) .8095(6) .6114(5) .0490(12) Uani d . 1 . C
H1 .3598(2) .8212(6) .6641(5) .059 Uiso d R 1 . H
C2 .4024(2) .6322(6) .5566(6) .0543(13) Uani d . 1 . C
H21 .3641(2) .6071(6) .5100(6) .071 Uiso d R 1 . H
H22 .4055(2) .5540(6) .6290(6) .071 Uiso d R 1 . H
C3 .4580(2) .6017(6) .4633(5) .0500(13) Uani d . 1 . C
H3 .4436(2) .5223(6) .3966(5) .060 Uiso d R 1 . H
C4 .4783(2) .7622(6) .3904(5) .0555(13) Uani d . 1 . C
H41 .5225(2) .7541(6) .3716(5) .072 Uiso d R 1 . H
H42 .4564(2) .7666(6) .3074(5) .072 Uiso d R 1 . H
C5 .4665(2) .9258(6) .4631(5) .0546(14) Uani d . 1 . C
H5 .4780(2) 1.0218(6) .4082(5) .066 Uiso d R 1 . H
C6 .5006(2) .9343(7) .5936(5) .0615(15) Uani d . 1 . C
H61 .5103(2) 1.0496(7) .6165(5) .080 Uiso d R 1 . H
H62 .5390(2) .8701(7) .5906(5) .080 Uiso d R 1 . H
C7 .4546(3) .8577(7) .6921(5) .0597(14) Uani d . 1 . C
H71 .4726(3) .7594(7) .7338(5) .078 Uiso d R 1 . H
H72 .4436(3) .9387(7) .7591(5) .078 Uiso d R 1 . H
C8 .3543(3) .9034(7) .3959(6) .076(2) Uani d . 1 . C
H81 .3609(12) .982(3) .3263(17) .114(14) Uiso d R 1 . H
H82 .3122(3) .913(5) .4271(11) .114(14) Uiso d R 1 . H
H83 .3612(12) .7914(19) .364(3) .114(14) Uiso d R 1 . H
C9 .5105(2) .5163(6) .5362(5) .0560(14) Uani d . 1 . C
H91 .5293(2) .5937(6) .5980(5) .073 Uiso d R 1 . H
H92 .4948(2) .4200(6) .5841(5) .073 Uiso d R 1 . H
C10 .7495(3) 1.0692(7) .6108(7) .082(2) Uani d . 1 . C
H101 .7187(4) 1.1483(19) .640(4) .137(16) Uiso d R 1 . H
H102 .7693(18) 1.111(3) .5332(13) .137(16) Uiso d R 1 . H
H103 .7802(15) 1.0534(14) .678(3) .137(16) Uiso d R 1 . H
C11 .6586(2) .6013(6) .5268(5) .0476(12) Uani d . 1 . C
C12 .6851(2) .6273(7) .6478(5) .0589(14) Uani d . 1 . C
H12 .6829(2) .5447(7) .7120(5) .071 Uiso d R 1 . H
C13 .7151(3) .7806(7) .6730(6) .064(2) Uani d . 1 . C
H13 .7333(3) .7988(7) .7543(6) .077 Uiso d R 1 . H
C14 .7180(2) .9020(8) .5810(6) .0612(15) Uani d . 1 . C
C15 .6919(2) .8745(7) .4600(6) .061(2) Uani d . 1 . C
H15 .6940(2) .9585(7) .3969(6) .074 Uiso d R 1 . H
C16 .6628(2) .7257(7) .4310(5) .0581(14) Uani d . 1 . C
H16 .6458(2) .7079(7) .3484(5) .070 Uiso d R 1 . H
B .3812(3) 1.1297(9) .5579(8) .075(2) Uani d . 1 . B
H1B .4151(12) 1.1668(19) .646(3) .077(9) Uiso d R 1 . H
H2B .3286(12) 1.1315(13) .595(3) .077(9) Uiso d R 1 . H
H3B .3871(12) 1.228(3) .471(2) .077(9) Uiso d R 1 . H

loop_
_atom_type_symbol
_atom_type_description
_atom_type_scat_dispersion_real
_atom_type_scat_dispersion_imag
_atom_type_scat_source
C C .0181 .0091 'International Tables Vol C Tables 4.2.6.8 and 6.1.1.4'
H H .0000 .0000 'International Tables Vol C Tables 4.2.6.8 and 6.1.1.4'
N N .0311 .0180 'International Tables Vol C Tables 4.2.6.8 and 6.1.1.4'
O O .0492 .0322 'International Tables Vol C Tables 4.2.6.8 and 6.1.1.4'
S S .3331 .5567 'International Tables Vol C Tables 4.2.6.8 and 6.1.1.4'
B B .0090 .0039 'International Tables Vol C Tables 4.2.6.8 and 6.1.1.4'

loop_
_geom_angle_atom_site_label_1
_geom_angle_atom_site_label_2
_geom_angle_atom_site_label_3
_geom_angle
_geom_angle_publ_flag
O2 S O3 119.8(2) ?
O2 S O1 104.4(2) ?
O3 S O1 109.4(2) ?
O2 S C11 109.6(2) ?
O3 S C11 109.0(2) ?
O1 S C11 103.4(2) ?
C9 O1 S 117.5(3) ?
C8 N C1 113.3(4) yes
C8 N C5 112.6(4) yes
C1 N C5 99.7(3) yes
C8 N B 106.0(4) yes
C1 N B 113.1(4) yes
C5 N B 112.3(4) yes
N C1 C2 111.9(4) ?
N C1 C7 101.9(4) ?
C2 C1 C7 112.3(4) ?
C1 C2 C3 115.0(4) ?
C9 C3 C4 113.6(4) ?
C9 C3 C2 110.0(4) ?
C4 C3 C2 112.7(4) ?
C5 C4 C3 115.3(4) ?
N C5 C4 111.1(4) ?
N C5 C6 102.0(4) ?
C4 C5 C6 112.7(4) ?
C5 C6 C7 104.4(4) ?
C1 C7 C6 105.0(4) ?
O1 C9 C3 107.7(4) ?
C12 C11 C16 119.9(5) ?
C12 C11 S 120.0(4) ?
C16 C11 S 120.1(4) ?
C11 C12 C13 119.0(5) ?
C14 C13 C12 121.0(5) ?
C13 C14 C15 119.6(5) ?
C13 C14 C10 120.4(6) ?
C15 C14 C10 120.0(6) ?
C16 C15 C14 121.2(5) ?
C15 C16 C11 119.3(5) ?

loop_
_geom_bond_atom_site_label_1
_geom_bond_atom_site_label_2
_geom_bond_site_symmetry_2
_geom_bond_distance
_geom_bond_publ_flag
S O2 . 1.424(4) yes
S O3 . 1.432(4) yes
S O1 . 1.573(3) yes
S C11 . 1.745(5) yes
O1 C9 . 1.467(5) yes
N C8 . 1.497(7) yes
N C1 . 1.502(6) yes
N C5 . 1.518(6) yes
N B . 1.649(8) yes
C1 C2 . 1.522(6) yes
C1 C7 . 1.523(7) yes
C2 C3 . 1.545(6) yes
C3 C9 . 1.513(6) yes
C3 C4 . 1.541(6) yes
C4 C5 . 1.520(6) yes
C5 C6 . 1.523(7) yes
C6 C7 . 1.536(7) yes
C10 C14 . 1.523(7) ?
C11 C12 . 1.376(7) ?
C11 C16 . 1.396(7) ?
C12 C13 . 1.403(7) ?
C13 C14 . 1.350(8) ?
C14 C15 . 1.375(7) ?
C15 C16 . 1.372(7) ?
